data_2214389
loop_
_publ_author_name
'Hansen, Lars Kr.'
'Stockmann, Vegar'
'Fiksdahl, Anne'

_publ_section_title
;
 7-Azathieno[3,2-<i>c</i>]cinnoline
;
_journal_coeditor_code SG2180
_journal_issue 7
_journal_name_full 'Acta Crystallographica Section E'
_journal_page_first o3290
_journal_page_last o3290
_journal_paper_doi 10.1107/S1600536807029947
_journal_volume 63
_journal_year 2007
_chemical_formula_iupac 'C9 H5 N3 S'
_chemical_formula_moiety 'C9 H5 N3 S'
_chemical_formula_sum 'C9 H5 N3 S'
_chemical_formula_weight 187.22
_chemical_name_common
;
7-Azathieno[3,2-c]cinnoline
;
_chemical_name_systematic
;
pyrido[4,3-e]thieno[3,2-c]pyridazine
;
_space_group_IT_number 33
_symmetry_cell_setting orthorhombic
_symmetry_space_group_name_Hall 'P 2c -2n'
_symmetry_space_group_name_H-M 'P n a 21'
_cell_angle_alpha 90.0000
_cell_angle_beta 90.0000
_cell_angle_gamma 90.0000
_cell_formula_units_Z 4
_cell_length_a 13.0233(13)
_cell_length_b 15.969(3)
_cell_length_c 3.8690(10)
_cell_measurement_reflns_used 2489
_cell_measurement_temperature 293
_cell_measurement_theta_max 26.3
_cell_measurement_theta_min 2.6
_cell_volume 804.6(3)
_computing_cell_refinement CrystalClear
_computing_data_collection 'CrystalClear (Rigaku/MSC, 2005)'
_computing_data_reduction 'CrystalStructure (Rigaku/MSC, 2005)'
_computing_molecular_graphics 'ORTEPIII (Burnett & Johnson, 1996)'
_computing_publication_material CrystalStructure
_computing_structure_refinement 'SHELXL97 (Sheldrick, 1997)'
_computing_structure_solution 'SHELXS97 (Sheldrick, 1997)'
_diffrn_detector_area_resol_mean 7.31
_diffrn_measured_fraction_theta_full 0.997
_diffrn_measured_fraction_theta_max 0.997
_diffrn_measurement_device_type 'Rigaku Saturn'
_diffrn_measurement_method \w
_diffrn_radiation_type 'Mo K\a'
_diffrn_radiation_wavelength 0.71070
_diffrn_reflns_av_R_equivalents 0.043
_diffrn_reflns_limit_h_max 16
_diffrn_reflns_limit_h_min -16
_diffrn_reflns_limit_k_max 19
_diffrn_reflns_limit_k_min -19
_diffrn_reflns_limit_l_max 4
_diffrn_reflns_limit_l_min -4
_diffrn_reflns_number 5659
_diffrn_reflns_theta_full 26.36
_diffrn_reflns_theta_max 26.36
_exptl_absorpt_coefficient_mu 0.347
_exptl_absorpt_correction_T_max 0.990
_exptl_absorpt_correction_T_min 0.970
_exptl_absorpt_correction_type multi-scan
_exptl_absorpt_process_details '(Jacobson, 1998)'
_exptl_crystal_colour colorless
_exptl_crystal_density_diffrn 1.545
_exptl_crystal_density_method 'not measured'
_exptl_crystal_description needle
_exptl_crystal_F_000 384.00
_exptl_crystal_size_max 0.43
_exptl_crystal_size_mid 0.06
_exptl_crystal_size_min 0.05
_refine_diff_density_max 0.24
_refine_diff_density_min -0.20
_refine_ls_abs_structure_details 'Flack (1983), 678 Friedel pairs'
_refine_ls_abs_structure_Flack 0.15(13)
_refine_ls_extinction_method none
_refine_ls_goodness_of_fit_ref 0.988
_refine_ls_hydrogen_treatment constr
_refine_ls_number_parameters 118
_refine_ls_number_reflns 1623
_refine_ls_R_factor_gt 0.0429
_refine_ls_shift/su_max 0.0010
_refine_ls_structure_factor_coef Fsqd
_refine_ls_weighting_details 'w = 1/[\s^2^(Fo^2^)+(0.0638P)^2^+0.0832P] where P=(Fo^2^+2Fc^2^)/3'
_refine_ls_weighting_scheme calc
_refine_ls_wR_factor_ref 0.1095
_reflns_number_gt 1368
_reflns_number_total 1623
_reflns_threshold_expression F^2^>2\s(F^2^)
_cod_data_source_file sg2180.cif
_cod_data_source_block I
_cod_database_code 2214389
_cod_database_fobs_code 2214389

loop_
_symmetry_equiv_pos_site_id
_symmetry_equiv_pos_as_xyz
1 +X,+Y,+Z
2 1/2-X,1/2+Y,1/2+Z
3 1/2+X,1/2-Y,+Z
4 -X,-Y,1/2+Z

loop_
_atom_site_type_symbol
_atom_site_label
_atom_site_fract_x
_atom_site_fract_y
_atom_site_fract_z
_atom_site_U_iso_or_equiv
_atom_site_adp_type
_atom_site_calc_flag
_atom_site_refinement_flags
_atom_site_occupancy
S S1 0.48118(5) 0.39555(5) -0.2592(2) 0.0501(2) Uani d . 1.00
N N3 0.11539(19) 0.53593(13) 0.2017(8) 0.0518(6) Uani d . 1.00
N N2 0.18936(17) 0.31858(12) 0.2581(8) 0.0480(5) Uani d . 1.00
N N1 0.26250(19) 0.26614(14) 0.1794(8) 0.0522(7) Uani d . 1.00
C C4 0.1992(2) 0.40207(16) 0.1722(7) 0.0385(6) Uani d . 1.00
C C8 0.28477(19) 0.43726(16) 0.0052(6) 0.0358(6) Uani d . 1.00
C C3 0.3492(2) 0.29597(17) 0.0150(7) 0.0433(6) Uani d . 1.00
C C5 0.1168(2) 0.45587(17) 0.2577(9) 0.0464(6) Uani d . 1.00
H H5 0.0594 0.4321 0.3619 0.056 Uiso d R 1.00
C C7 0.2824(2) 0.52393(17) -0.0661(8) 0.0426(6) Uani d . 1.00
H H7 0.3366 0.5498 -0.1805 0.051 Uiso d R 1.00
C C9 0.3634(2) 0.37936(17) -0.0712(7) 0.0378(6) Uani d . 1.00
C C6 0.1989(2) 0.56885(18) 0.0363(8) 0.0489(7) Uani d . 1.00
H H6 0.1986 0.6260 -0.0095 0.059 Uiso d R 1.00
C C2 0.4355(2) 0.2449(2) -0.0781(10) 0.0562(8) Uani d . 1.00
H H2 0.4392 0.1874 -0.0409 0.067 Uiso d R 1.00
C C1 0.5099(2) 0.2903(2) -0.2255(12) 0.0573(8) Uani d . 1.00
H H1 0.5714 0.2674 -0.3025 0.069 Uiso d R 1.00

loop_
_atom_site_aniso_label
_atom_site_aniso_U_11
_atom_site_aniso_U_22
_atom_site_aniso_U_33
_atom_site_aniso_U_12
_atom_site_aniso_U_13
_atom_site_aniso_U_23
S1 0.0385(3) 0.0645(4) 0.0472(4) 0.0017(3) 0.0040(4) 0.0007(4)
N3 0.0461(13) 0.0451(13) 0.0643(17) 0.0070(10) -0.0060(14) -0.0018(15)
N2 0.0452(12) 0.0423(12) 0.0564(14) -0.0076(9) 0.0008(15) 0.0024(13)
N1 0.0520(14) 0.0407(11) 0.064(2) -0.0023(11) -0.0039(13) 0.0056(13)
C4 0.0340(13) 0.0422(14) 0.0393(18) -0.0011(10) -0.0040(11) -0.0002(11)
C8 0.0337(14) 0.0381(14) 0.0357(14) -0.0019(10) -0.0063(11) -0.0010(11)
C3 0.0437(15) 0.0386(14) 0.0475(17) 0.0030(12) -0.0063(13) 0.0001(13)
C5 0.0337(14) 0.0525(15) 0.0530(17) -0.0002(11) 0.0003(17) 0.0012(18)
C7 0.0398(15) 0.0418(15) 0.0462(16) -0.0066(11) -0.0057(13) 0.0083(13)
C9 0.0330(14) 0.0474(15) 0.0331(15) -0.0006(10) -0.0037(12) -0.0020(12)
C6 0.0514(17) 0.0364(15) 0.059(2) 0.0013(13) -0.0106(15) 0.0005(13)
C2 0.062(2) 0.0455(16) 0.0614(18) 0.0187(15) -0.0095(17) -0.0075(16)
C1 0.0488(17) 0.069(2) 0.054(2) 0.0200(14) 0.0006(17) -0.012(2)

loop_
_atom_type_symbol
_atom_type_description
_atom_type_scat_dispersion_real
_atom_type_scat_dispersion_imag
_atom_type_scat_source
C C 0.003 0.002
;
International Tables for Crystallography
(1992, Vol. C, Tables 4.2.6.8 and 6.1.1.4)
;
H H 0.000 0.000
;
International Tables for Crystallography
(1992, Vol. C, Table 6.1.1.4)
;
N N 0.006 0.003
;
International Tables for Crystallography
(1992, Vol. C, Tables 4.2.6.8 and 6.1.1.4)
;
S S 0.125 0.123
;
International Tables for Crystallography
(1992, Vol. C, Tables 4.2.6.8 and 6.1.1.4)
;

loop_
_geom_angle_atom_site_label_1
_geom_angle_atom_site_label_2
_geom_angle_atom_site_label_3
_geom_angle
C9 S1 C1 90.87(14)
C5 N3 C6 116.5(2)
N1 N2 C4 119.8(2)
N2 N1 C3 118.9(2)
N2 C4 C8 124.8(2)
N2 C4 C5 117.4(2)
C8 C4 C5 117.8(2)
C4 C8 C7 117.7(2)
C4 C8 C9 114.2(2)
C7 C8 C9 128.1(2)
N1 C3 C9 123.4(2)
N1 C3 C2 124.0(2)
C9 C3 C2 112.5(2)
N3 C5 C4 124.8(2)
C8 C7 C6 118.5(2)
S1 C9 C8 129.7(2)
S1 C9 C3 111.4(2)
C8 C9 C3 118.9(2)
N3 C6 C7 124.7(2)
C3 C2 C1 111.4(2)
S1 C1 C2 113.8(2)
N3 C5 H5 117.6
C4 C5 H5 117.6
C8 C7 H7 120.7
H7 C7 C6 120.8
N3 C6 H6 117.7
C7 C6 H6 117.7
C3 C2 H2 124.3
H2 C2 C1 124.3
S1 C1 H1 123.1
C2 C1 H1 123.1

loop_
_geom_bond_atom_site_label_1
_geom_bond_atom_site_label_2
_geom_bond_distance
S1 C9 1.718(2)
S1 C1 1.726(3)
N3 C5 1.297(3)
N3 C6 1.366(4)
N2 N1 1.304(3)
N2 C4 1.380(3)
N1 C3 1.381(3)
C4 C8 1.406(3)
C4 C5 1.414(3)
C8 C7 1.412(3)
C8 C9 1.411(3)
C3 C9 1.385(3)
C3 C2 1.434(4)
C7 C6 1.362(4)
C2 C1 1.339(4)
C5 H5 0.930
C7 H7 0.930
C6 H6 0.930
C2 H2 0.930
C1 H1 0.930

loop_
_geom_torsion_atom_site_label_1
_geom_torsion_atom_site_label_2
_geom_torsion_atom_site_label_3
_geom_torsion_atom_site_label_4
_geom_torsion
C9 S1 C1 C2 -0.5(3)
C1 S1 C9 C8 179.8(2)
C1 S1 C9 C3 0.6(2)
C5 N3 C6 C7 -1.1(5)
C6 N3 C5 C4 2.5(5)
N1 N2 C4 C8 -0.9(4)
N1 N2 C4 C5 178.8(3)
C4 N2 N1 C3 0.9(4)
N2 N1 C3 C9 0.2(4)
N2 N1 C3 C2 178.7(3)
N2 C4 C8 C7 179.6(2)
N2 C4 C8 C9 -0.2(3)
N2 C4 C5 N3 178.3(3)
C8 C4 C5 N3 -1.9(4)
C5 C4 C8 C7 -0.2(3)
C5 C4 C8 C9 -179.94(19)
C4 C8 C7 C6 1.4(4)
C4 C8 C9 S1 -177.9(2)
C4 C8 C9 C3 1.2(3)
C7 C8 C9 S1 2.3(4)
C7 C8 C9 C3 -178.5(2)
C9 C8 C7 C6 -178.9(2)
N1 C3 C9 S1 177.9(2)
N1 C3 C9 C8 -1.4(4)
N1 C3 C2 C1 -178.2(3)
C9 C3 C2 C1 0.4(4)
C2 C3 C9 S1 -0.7(3)
C2 C3 C9 C8 -180.0(2)
C8 C7 C6 N3 -0.8(4)
C3 C2 C1 S1 0.1(3)

loop_
_cod_related_entry_id
_cod_related_entry_database
_cod_related_entry_code
1 ChemSpider 21124088
